data_7719092
loop_
_publ_author_name
'Sabharwal, Gazal'
'Dwivedi, Khilesh C.'
'Balakrishna, Maravanji S.'

_publ_section_title
;
 Sterically hindered P,N-type amidophosphines
 {{(<i>o</i>-PPh<sub>2</sub>)C<sub>6</sub>H<sub>4</sub>}C(O)NH(R)}:
 synthesis, transition metal chemistry, and catalytic activity in
 stereoselective Heck coupling of aryl chlorides.
;
_journal_issue 30
_journal_name_full 'Dalton transactions (Cambridge, England : 2003)'
_journal_page_first 11551
_journal_page_last 11562
_journal_paper_doi 10.1039/d5dt01353d
_journal_volume 54
_journal_year 2025
_chemical_formula_moiety 'C31 H32 Ag N O P, Cl O4, C H2 Cl2, C H2 Cl'
_chemical_formula_sum 'C33 H36 Ag Cl4 N O5 P'
_chemical_formula_weight 807.27
_space_group_crystal_system monoclinic
_space_group_IT_number 15
_space_group_name_Hall '-C 2yc'
_space_group_name_H-M_alt 'C 1 2/c 1'
_atom_sites_solution_hydrogens mixed
_atom_sites_solution_primary dual
_audit_creation_date 2025-06-04
_audit_creation_method
;
Olex2 1.5
(compiled 2024.02.16 svn.r378c4104 for OlexSys, GUI svn.r6928)
;
_audit_update_record
;
2025-06-04 deposited with the CCDC.	2025-07-10 downloaded from the CCDC.
;
_cell_angle_alpha 90
_cell_angle_beta 91.8180(10)
_cell_angle_gamma 90
_cell_formula_units_Z 8
_cell_length_a 13.1281(2)
_cell_length_b 21.3078(3)
_cell_length_c 24.5213(4)
_cell_measurement_reflns_used 16954
_cell_measurement_temperature 100.00(10)
_cell_measurement_theta_max 29.6040
_cell_measurement_theta_min 1.8480
_cell_volume 6855.91(18)
_computing_cell_refinement 'CrysAlisPro 1.171.41.93a (Rigaku OD, 2020)'
_computing_data_collection 'CrysAlisPro 1.171.41.93a (Rigaku OD, 2020)'
_computing_data_reduction 'CrysAlisPro 1.171.41.93a (Rigaku OD, 2020)'
_computing_molecular_graphics 'Olex2 1.5 (Dolomanov et al., 2009)'
_computing_publication_material 'Olex2 1.5 (Dolomanov et al., 2009)'
_computing_structure_refinement 'SHELXL 2018/3 (Sheldrick, 2015)'
_computing_structure_solution 'SHELXT 2018/2 (Sheldrick, 2018)'
_diffrn_ambient_environment N~2~
_diffrn_ambient_temperature 100.00(10)
_diffrn_detector 'CCD plate'
_diffrn_measured_fraction_theta_full 0.999
_diffrn_measured_fraction_theta_max 0.999
_diffrn_measurement_details
;
List of Runs (angles in degrees, time in seconds):

  # Type    Start    End  Width  t~exp~   \w     \q     \k     \f   Frames
#--------------------------------------------------------------------------
  1  \w   -115.72  16.28   0.50    1.00    --  -15.82 -59.25-135.92  264
  2  \w   -115.73  16.27   0.50    1.00    --  -15.82 -59.25  20.08  264
  3  \f   -130.56  94.44   0.50    1.00  75.04 -15.82  31.50    --   450
  4  \f    174.27 357.77   0.50    1.00  13.01 -15.82 -31.50    --   367
  5  \w   -115.72  16.28   0.50    1.00    --  -15.82 -59.25 -84.92  264
;
_diffrn_measurement_device 'abstract diffractometer'
_diffrn_measurement_device_type 'Saxi-CrysAlisPro-abstract goniometer imported SAXI images'
_diffrn_measurement_method '\w and \f scans'
_diffrn_orient_matrix_type 'CrysAlisPro convention (1999,Acta A55,543-557)'
_diffrn_orient_matrix_UB_11 0.0436317000
_diffrn_orient_matrix_UB_12 0.0080303000
_diffrn_orient_matrix_UB_13 0.0163011000
_diffrn_orient_matrix_UB_21 -0.0032594000
_diffrn_orient_matrix_UB_22 0.0313297000
_diffrn_orient_matrix_UB_23 -0.0096449000
_diffrn_orient_matrix_UB_31 -0.0317435000
_diffrn_orient_matrix_UB_32 0.0078469000
_diffrn_orient_matrix_UB_33 0.0218890000
_diffrn_radiation_monochromator graphite
_diffrn_radiation_probe x-ray
_diffrn_radiation_type 'Mo K\a'
_diffrn_radiation_wavelength 0.71073
_diffrn_reflns_av_R_equivalents 0.0565
_diffrn_reflns_av_unetI/netI 0.0250
_diffrn_reflns_Laue_measured_fraction_full 0.999
_diffrn_reflns_Laue_measured_fraction_max 0.999
_diffrn_reflns_limit_h_max 15
_diffrn_reflns_limit_h_min -15
_diffrn_reflns_limit_k_max 25
_diffrn_reflns_limit_k_min -25
_diffrn_reflns_limit_l_max 28
_diffrn_reflns_limit_l_min -29
_diffrn_reflns_number 60327
_diffrn_reflns_point_group_measured_fraction_full 0.999
_diffrn_reflns_point_group_measured_fraction_max 0.999
_diffrn_reflns_theta_full 25.000
_diffrn_reflns_theta_max 25.000
_diffrn_reflns_theta_min 1.983
_diffrn_source 'fine-focus sealed X-ray tube'
_diffrn_source_type 'Enhance (Mo) X-ray Source'
_exptl_absorpt_coefficient_mu 0.988
_exptl_absorpt_correction_T_max 1.00000
_exptl_absorpt_correction_T_min 0.61930
_exptl_absorpt_correction_type multi-scan
_exptl_absorpt_process_details
;
CrysAlisPro 1.171.41.93a (Rigaku Oxford Diffraction, 2020)
Empirical absorption correction using spherical harmonics,
implemented in SCALE3 ABSPACK scaling algorithm.
;
_exptl_crystal_colour colourless
_exptl_crystal_colour_primary colourless
_exptl_crystal_density_diffrn 1.564
_exptl_crystal_description block
_exptl_crystal_F_000 3288
_exptl_crystal_size_max 0.109
_exptl_crystal_size_mid 0.059
_exptl_crystal_size_min 0.041
_refine_diff_density_max 1.929
_refine_diff_density_min -1.985
_refine_diff_density_rms 0.141
_refine_ls_extinction_method none
_refine_ls_goodness_of_fit_ref 1.065
_refine_ls_hydrogen_treatment mixed
_refine_ls_matrix_type full
_refine_ls_number_parameters 414
_refine_ls_number_reflns 6036
_refine_ls_number_restraints 6
_refine_ls_restrained_S_all 1.066
_refine_ls_R_factor_all 0.0571
_refine_ls_R_factor_gt 0.0513
_refine_ls_shift/su_max 0.001
_refine_ls_shift/su_mean 0.000
_refine_ls_structure_factor_coef Fsqd
_refine_ls_weighting_details 'w=1/[\s^2^(Fo^2^)+(0.0879P)^2^+64.8194P] where P=(Fo^2^+2Fc^2^)/3'
_refine_ls_weighting_scheme calc
_refine_ls_wR_factor_gt 0.1511
_refine_ls_wR_factor_ref 0.1563
_reflns_Friedel_coverage 0.000
_reflns_number_gt 5355
_reflns_number_total 6036
_reflns_threshold_expression 'I > 2\s(I)'
_cod_data_source_file d5dt01353d2.cif
_cod_data_source_block Complex_6
_cod_depositor_comments 'Adding full bibliography for 7719085--7719094.cif.'
_cod_database_code 7719092
_shelx_shelxl_version_number 2018/3
_shelx_space_group_comment
;
The symmetry employed for this shelxl refinement is uniquely defined
by the following loop, which should always be used as a source of
symmetry information in preference to the above space-group names.
They are only intended as comments.
;
_shelx_estimated_absorpt_t_max 0.961
_shelx_estimated_absorpt_t_min 0.900
_reflns_odcompleteness_completeness 92.22
_reflns_odcompleteness_iscentric 1
_reflns_odcompleteness_theta 33.36
_olex2_refinement_description
;
1. Uiso/Uaniso restraints and constraints
Uanis(C33) \\sim Ueq: with sigma of 0.001 and sigma for terminal atoms of 0.002
2.a Ternary CH refined with riding coordinates:
 C14(H14), C17(H17)
2.b Secondary CH2 refined with riding coordinates:
 C33(H33A,H33B), C32(H32A,H32B)
2.c Aromatic/amide H refined with riding coordinates:
 C25(H25), C30(H30), C24(H24), C31(H31), C23(H23), C2(H2), C12(H12), C4(H4),
 C5(H5), C10(H10), C3(H3), C11(H11), C29(H29), C21(H21), C22(H22), C27(H27),
 C28(H28)
2.d Idealised Me refined as rotating group:
 C15(H15A,H15B,H15C), C16(H16A,H16B,H16C), C19(H19A,H19B,H19C), C18(H18A,H18B,
 H18C)
;
_olex2_submission_special_instructions 'No special instructions were received'
_oxdiff_exptl_absorpt_empirical_details
;
Empirical correction (ABSPACK) includes:
- Absorption correction using spherical harmonics
- Frame scaling
- Detector area scaling
;
_oxdiff_exptl_absorpt_empirical_full_max 1.523
_oxdiff_exptl_absorpt_empirical_full_min 0.627

loop_
_space_group_symop_operation_xyz
'x, y, z'
'-x, y, -z+1/2'
'x+1/2, y+1/2, z'
'-x+1/2, y+1/2, -z+1/2'
'-x, -y, -z'
'x, -y, z-1/2'
'-x+1/2, -y+1/2, -z'
'x+1/2, -y+1/2, z-1/2'

loop_
_atom_site_label
_atom_site_type_symbol
_atom_site_fract_x
_atom_site_fract_y
_atom_site_fract_z
_atom_site_U_iso_or_equiv
_atom_site_adp_type
_atom_site_occupancy
_atom_site_site_symmetry_order
_atom_site_calc_flag
_atom_site_refinement_flags_posn
_atom_site_refinement_flags_adp
_atom_site_refinement_flags_occupancy
_atom_site_disorder_assembly
_atom_site_disorder_group
Ag1 Ag 0.63301(3) 0.43629(2) 0.21305(2) 0.01992(15) Uani 1 1 d . . . . .
Cl1 Cl 0.95139(8) 0.32636(5) 0.42662(5) 0.0189(3) Uani 1 1 d . . . . .
P1 P 0.42236(8) 0.46257(5) 0.37687(4) 0.0139(3) Uani 1 1 d . . . . .
Cl2 Cl 0.72675(11) 0.17359(7) 0.38456(7) 0.0440(4) Uani 1 1 d . . . . .
Cl3 Cl 0.53027(16) 0.18776(11) 0.33039(9) 0.0701(6) Uani 1 1 d . . . . .
O1 O 0.5769(2) 0.41889(17) 0.29842(13) 0.0238(7) Uani 1 1 d . . . . .
C33 C 1.2049(3) 0.27042(19) 0.50697(17) 0.0115(8) Uani 1 1 d . U . . .
H33A H 1.147001 0.257498 0.482662 0.014 Uiso 1 1 calc R U . . .
H33B H 1.222260 0.314031 0.496881 0.014 Uiso 1 1 calc R U . . .
O4 O 0.9112(3) 0.38425(17) 0.40309(16) 0.0317(9) Uani 1 1 d . . . . .
O5 O 1.0484(3) 0.3131(2) 0.40452(16) 0.0366(9) Uani 1 1 d . . . . .
O2 O 0.9639(3) 0.33504(19) 0.48458(15) 0.0350(9) Uani 1 1 d . . . . .
O3 O 0.8824(3) 0.27579(17) 0.41542(19) 0.0395(10) Uani 1 1 d . . . . .
N1 N 0.7364(3) 0.40729(17) 0.33398(15) 0.0142(7) Uani 1 1 d . . . . .
Cl4 Cl 1.1581(3) 0.2727(2) 0.57660(18) 0.1509(16) Uani 1 1 d . . . . .
C25 C 0.3182(3) 0.5357(2) 0.45401(19) 0.0184(9) Uani 1 1 d . . . . .
H25 H 0.372173 0.565151 0.451718 0.022 Uiso 1 1 calc R U . . .
C20 C 0.3214(3) 0.4798(2) 0.42412(18) 0.0157(9) Uani 1 1 d . . . . .
C14 C 0.7939(3) 0.5349(2) 0.30780(19) 0.0178(9) Uani 1 1 d . . . . .
H14 H 0.727334 0.525848 0.324872 0.021 Uiso 1 1 calc R U . . .
C13 C 0.8179(3) 0.4801(2) 0.27052(18) 0.0158(9) Uani 1 1 d . . . . .
C1 C 0.5024(3) 0.40280(19) 0.41111(18) 0.0146(9) Uani 1 1 d . . . . .
C9 C 0.8072(3) 0.3667(2) 0.24985(19) 0.0175(9) Uani 1 1 d . . . . .
C30 C 0.6381(4) 0.5972(2) 0.4140(2) 0.0225(10) Uani 1 1 d . . . . .
H30 H 0.696809 0.601676 0.437307 0.027 Uiso 1 1 calc R U . . .
C24 C 0.2369(4) 0.5482(2) 0.4869(2) 0.0224(10) Uani 1 1 d . . . . .
H24 H 0.234867 0.586482 0.506646 0.027 Uiso 1 1 calc R U . . .
C26 C 0.5005(3) 0.5330(2) 0.37780(18) 0.0164(9) Uani 1 1 d . . . . .
C6 C 0.5947(3) 0.38086(19) 0.39008(17) 0.0142(9) Uani 1 1 d . . . . .
C31 C 0.5852(4) 0.5408(2) 0.41309(19) 0.0182(9) Uani 1 1 d . . . . .
H31 H 0.606549 0.507465 0.436494 0.022 Uiso 1 1 calc R U . . .
C15 C 0.8754(4) 0.5398(2) 0.3538(2) 0.0251(11) Uani 1 1 d . . . . .
H15A H 0.877360 0.500630 0.374783 0.038 Uiso 1 1 calc R U . . .
H15B H 0.858834 0.574754 0.377987 0.038 Uiso 1 1 calc R U . . .
H15C H 0.942119 0.547188 0.338178 0.038 Uiso 1 1 calc R U . . .
C23 C 0.1583(4) 0.5051(2) 0.49109(19) 0.0235(10) Uani 1 1 d . . . . .
H23 H 0.103073 0.513698 0.514044 0.028 Uiso 1 1 calc R U . . .
C2 C 0.4716(4) 0.3774(2) 0.46044(19) 0.0195(10) Uani 1 1 d . . . . .
H2 H 0.410296 0.391984 0.475699 0.023 Uiso 1 1 calc R U . . .
C12 C 0.8749(4) 0.4877(2) 0.2241(2) 0.0216(10) Uani 1 1 d . . . . .
H12 H 0.896793 0.528550 0.214307 0.026 Uiso 1 1 calc R U . . .
C4 C 0.6167(4) 0.3090(2) 0.46604(19) 0.0210(10) Uani 1 1 d . . . . .
H4 H 0.654682 0.276873 0.484254 0.025 Uiso 1 1 calc R U . . .
C8 C 0.7861(3) 0.4188(2) 0.28318(18) 0.0141(9) Uani 1 1 d . . . . .
C5 C 0.6499(4) 0.3338(2) 0.41717(19) 0.0186(9) Uani 1 1 d . . . . .
H5 H 0.710827 0.318399 0.402116 0.022 Uiso 1 1 calc R U . . .
C10 C 0.8662(4) 0.3777(2) 0.2040(2) 0.0221(10) Uani 1 1 d . . . . .
H10 H 0.882646 0.343625 0.180909 0.027 Uiso 1 1 calc R U . . .
C3 C 0.5282(4) 0.3314(2) 0.4878(2) 0.0244(11) Uani 1 1 d . . . . .
H3 H 0.505885 0.315355 0.521587 0.029 Uiso 1 1 calc R U . . .
C7 C 0.6351(3) 0.4043(2) 0.33750(18) 0.0145(9) Uani 1 1 d . . . . .
C17 C 0.7707(4) 0.3011(2) 0.2626(2) 0.0238(10) Uani 1 1 d . . . . .
H17 H 0.738294 0.302071 0.298925 0.029 Uiso 1 1 calc R U . . .
C11 C 0.9005(4) 0.4370(2) 0.1920(2) 0.0240(11) Uani 1 1 d . . . . .
H11 H 0.942061 0.443212 0.161426 0.029 Uiso 1 1 calc R U . . .
C29 C 0.6065(4) 0.6467(2) 0.3816(2) 0.0308(12) Uani 1 1 d . . . . .
H29 H 0.642163 0.685525 0.383066 0.037 Uiso 1 1 calc R U . . .
C16 C 0.7832(4) 0.5974(2) 0.2774(2) 0.0295(12) Uani 1 1 d . . . . .
H16A H 0.848611 0.608534 0.261780 0.044 Uiso 1 1 calc R U . . .
H16B H 0.763121 0.630238 0.302882 0.044 Uiso 1 1 calc R U . . .
H16C H 0.731159 0.593424 0.248086 0.044 Uiso 1 1 calc R U . . .
C21 C 0.2410(4) 0.4370(2) 0.4279(2) 0.0235(11) Uani 1 1 d . . . . .
H21 H 0.241179 0.399203 0.407349 0.028 Uiso 1 1 calc R U . . .
C22 C 0.1604(4) 0.4499(3) 0.4621(2) 0.0272(11) Uani 1 1 d . . . . .
H22 H 0.106660 0.420436 0.465228 0.033 Uiso 1 1 calc R U . . .
C27 C 0.4710(4) 0.5831(3) 0.3445(3) 0.0340(13) Uani 1 1 d . . . . .
H27 H 0.414478 0.578457 0.319630 0.041 Uiso 1 1 calc R U . . .
C19 C 0.8576(4) 0.2543(3) 0.2656(3) 0.0380(13) Uani 1 1 d . . . . .
H19A H 0.831701 0.213310 0.276795 0.057 Uiso 1 1 calc R U . . .
H19B H 0.909578 0.268783 0.292228 0.057 Uiso 1 1 calc R U . . .
H19C H 0.887597 0.250602 0.229634 0.057 Uiso 1 1 calc R U . . .
C28 C 0.5227(5) 0.6395(3) 0.3469(3) 0.0441(16) Uani 1 1 d . . . . .
H28 H 0.500337 0.673493 0.324580 0.053 Uiso 1 1 calc R U . . .
C32 C 0.5977(5) 0.1557(3) 0.3875(3) 0.0437(15) Uani 1 1 d . . . . .
H32A H 0.570107 0.173053 0.421458 0.052 Uiso 1 1 calc R U . . .
H32B H 0.588549 0.109632 0.388008 0.052 Uiso 1 1 calc R U . . .
C18 C 0.6900(5) 0.2798(3) 0.2199(3) 0.0487(18) Uani 1 1 d . . . . .
H18A H 0.719200 0.280496 0.183592 0.073 Uiso 1 1 calc R U . . .
H18B H 0.631344 0.308220 0.220423 0.073 Uiso 1 1 calc R U . . .
H18C H 0.667869 0.237054 0.228324 0.073 Uiso 1 1 calc R U . . .
H1 H 0.771(4) 0.401(2) 0.364(2) 0.017(13) Uiso 1 1 d . . . . .

loop_
_atom_site_aniso_label
_atom_site_aniso_U_11
_atom_site_aniso_U_22
_atom_site_aniso_U_33
_atom_site_aniso_U_23
_atom_site_aniso_U_13
_atom_site_aniso_U_12
Ag1 0.0187(2) 0.0293(2) 0.0118(2) 0.00362(13) 0.00008(14) -0.00055(13)
Cl1 0.0167(5) 0.0196(5) 0.0204(6) 0.0057(4) 0.0003(4) 0.0000(4)
P1 0.0140(5) 0.0164(6) 0.0113(5) -0.0004(4) 0.0010(4) 0.0002(4)
Cl2 0.0345(8) 0.0345(8) 0.0631(10) 0.0088(7) 0.0013(7) -0.0004(6)
Cl3 0.0559(11) 0.0769(13) 0.0756(14) 0.0176(11) -0.0300(10) -0.0150(10)
O1 0.0152(16) 0.042(2) 0.0146(16) 0.0075(15) 0.0011(13) 0.0032(14)
C33 0.0090(11) 0.0113(11) 0.0138(11) -0.0006(9) -0.0032(9) 0.0006(9)
O4 0.0279(19) 0.0241(18) 0.042(2) 0.0128(16) -0.0128(16) -0.0016(15)
O5 0.027(2) 0.048(2) 0.036(2) 0.0093(18) 0.0128(17) 0.0062(17)
O2 0.044(2) 0.043(2) 0.0188(18) 0.0063(16) 0.0044(16) 0.0068(18)
O3 0.033(2) 0.0213(18) 0.064(3) 0.0005(18) -0.0121(19) -0.0057(16)
N1 0.0177(19) 0.0145(18) 0.0103(18) 0.0008(14) -0.0002(15) -0.0002(15)
Cl4 0.139(3) 0.183(4) 0.129(3) -0.005(3) -0.030(3) -0.045(3)
C25 0.016(2) 0.018(2) 0.020(2) -0.0013(18) -0.0008(18) -0.0009(18)
C20 0.015(2) 0.020(2) 0.012(2) 0.0000(17) -0.0010(17) 0.0009(17)
C14 0.018(2) 0.013(2) 0.023(2) 0.0006(18) 0.0051(18) -0.0023(17)
C13 0.014(2) 0.019(2) 0.014(2) 0.0007(17) -0.0012(17) -0.0001(17)
C1 0.019(2) 0.011(2) 0.013(2) -0.0021(16) -0.0006(17) -0.0001(17)
C9 0.014(2) 0.020(2) 0.018(2) -0.0017(18) -0.0013(17) 0.0023(18)
C30 0.022(2) 0.023(2) 0.023(2) -0.008(2) 0.007(2) -0.0036(19)
C24 0.024(2) 0.024(2) 0.019(2) -0.0056(19) 0.001(2) 0.004(2)
C26 0.016(2) 0.016(2) 0.017(2) 0.0026(17) 0.0052(17) -0.0001(17)
C6 0.018(2) 0.012(2) 0.012(2) 0.0003(16) 0.0001(17) -0.0040(17)
C31 0.022(2) 0.018(2) 0.016(2) -0.0012(18) 0.0031(18) 0.0014(18)
C15 0.032(3) 0.022(2) 0.021(3) -0.004(2) 0.000(2) 0.002(2)
C23 0.018(2) 0.037(3) 0.015(2) -0.003(2) 0.0034(18) 0.003(2)
C2 0.024(2) 0.018(2) 0.017(2) 0.0004(18) 0.0065(19) 0.0016(18)
C12 0.021(2) 0.023(2) 0.022(2) 0.0022(19) 0.0056(19) -0.0062(19)
C4 0.030(3) 0.014(2) 0.018(2) 0.0060(18) 0.0019(19) 0.0021(19)
C8 0.011(2) 0.018(2) 0.014(2) -0.0003(17) -0.0006(16) 0.0008(17)
C5 0.020(2) 0.014(2) 0.022(2) -0.0005(18) 0.0016(19) 0.0007(17)
C10 0.019(2) 0.028(3) 0.019(2) -0.006(2) 0.0025(19) 0.0020(19)
C3 0.033(3) 0.020(2) 0.021(2) 0.0060(19) 0.009(2) 0.000(2)
C7 0.015(2) 0.013(2) 0.016(2) -0.0010(17) 0.0028(17) 0.0007(16)
C17 0.028(3) 0.016(2) 0.029(3) -0.0030(19) 0.007(2) 0.0014(19)
C11 0.021(2) 0.033(3) 0.018(2) -0.004(2) 0.0066(19) -0.006(2)
C29 0.029(3) 0.020(2) 0.044(3) 0.003(2) 0.012(2) -0.004(2)
C16 0.043(3) 0.017(2) 0.029(3) 0.001(2) 0.002(2) 0.001(2)
C21 0.025(3) 0.026(3) 0.020(2) -0.0074(19) 0.004(2) -0.0072(19)
C22 0.019(2) 0.038(3) 0.025(3) -0.004(2) 0.006(2) -0.012(2)
C27 0.020(3) 0.034(3) 0.048(3) 0.020(3) -0.008(2) -0.004(2)
C19 0.034(3) 0.027(3) 0.053(4) 0.005(3) -0.006(3) 0.004(2)
C28 0.035(3) 0.027(3) 0.070(5) 0.030(3) -0.002(3) -0.002(2)
C32 0.041(3) 0.057(4) 0.033(3) 0.002(3) -0.005(3) -0.020(3)
C18 0.036(3) 0.022(3) 0.086(5) 0.003(3) -0.023(3) -0.007(2)

loop_
_atom_type_symbol
_atom_type_description
_atom_type_scat_dispersion_real
_atom_type_scat_dispersion_imag
_atom_type_scat_source
C C 0.0033 0.0016 'International Tables Vol C Tables 4.2.6.8 and 6.1.1.4'
H H 0.0000 0.0000 'International Tables Vol C Tables 4.2.6.8 and 6.1.1.4'
Ag Ag -0.8971 1.1015 'International Tables Vol C Tables 4.2.6.8 and 6.1.1.4'
Cl Cl 0.1484 0.1585 'International Tables Vol C Tables 4.2.6.8 and 6.1.1.4'
N N 0.0061 0.0033 'International Tables Vol C Tables 4.2.6.8 and 6.1.1.4'
O O 0.0106 0.0060 'International Tables Vol C Tables 4.2.6.8 and 6.1.1.4'
P P 0.1023 0.0942 'International Tables Vol C Tables 4.2.6.8 and 6.1.1.4'

loop_
_geom_angle_atom_site_label_1
_geom_angle_atom_site_label_2
_geom_angle_atom_site_label_3
_geom_angle
_geom_angle_site_symmetry_1
_geom_angle_site_symmetry_3
_geom_angle_publ_flag
P1 Ag1 C8 148.05(10) 2_655 . ?
O1 Ag1 P1 142.96(9) . 2_655 ?
O1 Ag1 C8 68.74(12) . . ?
O5 Cl1 O4 109.5(2) . . ?
O5 Cl1 O2 109.0(2) . . ?
O5 Cl1 O3 110.2(3) . . ?
O2 Cl1 O4 108.2(2) . . ?
O3 Cl1 O4 110.1(2) . . ?
O3 Cl1 O2 109.8(3) . . ?
C20 P1 Ag1 115.54(15) . 2_655 ?
C20 P1 C1 105.4(2) . . ?
C1 P1 Ag1 114.58(14) . 2_655 ?
C26 P1 Ag1 111.32(15) . 2_655 ?
C26 P1 C20 104.3(2) . . ?
C26 P1 C1 104.6(2) . . ?
C7 O1 Ag1 122.8(3) . . ?
C33 C33 H33A 107.1 7_756 . ?
C33 C33 H33B 107.1 7_756 . ?
C33 C33 Cl4 120.8(4) 7_756 . ?
H33A C33 H33B 106.8 . . ?
Cl4 C33 H33A 107.1 . . ?
Cl4 C33 H33B 107.1 . . ?
C8 N1 H1 122(3) . . ?
C7 N1 C8 122.7(4) . . ?
C7 N1 H1 116(3) . . ?
C20 C25 H25 119.8 . . ?
C24 C25 H25 119.8 . . ?
C24 C25 C20 120.4(4) . . ?
C25 C20 P1 122.5(3) . . ?
C25 C20 C21 118.9(4) . . ?
C21 C20 P1 118.4(3) . . ?
C13 C14 H14 107.7 . . ?
C13 C14 C15 110.0(4) . . ?
C13 C14 C16 113.1(4) . . ?
C15 C14 H14 107.7 . . ?
C16 C14 H14 107.7 . . ?
C16 C14 C15 110.5(4) . . ?
C12 C13 C14 121.9(4) . . ?
C12 C13 C8 117.4(4) . . ?
C8 C13 C14 120.7(4) . . ?
C6 C1 P1 123.2(3) . . ?
C2 C1 P1 119.2(3) . . ?
C2 C1 C6 117.6(4) . . ?
C8 C9 C17 122.5(4) . . ?
C10 C9 C8 117.1(4) . . ?
C10 C9 C17 120.3(4) . . ?
C31 C30 H30 119.6 . . ?
C29 C30 H30 119.6 . . ?
C29 C30 C31 120.9(5) . . ?
C25 C24 H24 119.8 . . ?
C25 C24 C23 120.3(4) . . ?
C23 C24 H24 119.8 . . ?
C31 C26 P1 122.9(3) . . ?
C27 C26 P1 118.7(4) . . ?
C27 C26 C31 118.3(4) . . ?
C1 C6 C7 122.5(4) . . ?
C5 C6 C1 120.2(4) . . ?
C5 C6 C7 117.2(4) . . ?
C30 C31 C26 120.1(4) . . ?
C30 C31 H31 120.0 . . ?
C26 C31 H31 120.0 . . ?
C14 C15 H15A 109.5 . . ?
C14 C15 H15B 109.5 . . ?
C14 C15 H15C 109.5 . . ?
H15A C15 H15B 109.5 . . ?
H15A C15 H15C 109.5 . . ?
H15B C15 H15C 109.5 . . ?
C24 C23 H23 120.0 . . ?
C22 C23 C24 120.0(4) . . ?
C22 C23 H23 120.0 . . ?
C1 C2 H2 119.1 . . ?
C3 C2 C1 121.8(4) . . ?
C3 C2 H2 119.1 . . ?
C13 C12 H12 119.3 . . ?
C11 C12 C13 121.4(4) . . ?
C11 C12 H12 119.3 . . ?
C5 C4 H4 120.2 . . ?
C3 C4 H4 120.2 . . ?
C3 C4 C5 119.5(4) . . ?
N1 C8 Ag1 103.4(3) . . ?
C13 C8 Ag1 87.2(3) . . ?
C13 C8 N1 119.5(4) . . ?
C13 C8 C9 122.4(4) . . ?
C9 C8 Ag1 83.9(3) . . ?
C9 C8 N1 117.9(4) . . ?
C6 C5 H5 119.6 . . ?
C4 C5 C6 120.7(4) . . ?
C4 C5 H5 119.6 . . ?
C9 C10 H10 119.4 . . ?
C11 C10 C9 121.1(4) . . ?
C11 C10 H10 119.4 . . ?
C2 C3 H3 120.0 . . ?
C4 C3 C2 120.0(4) . . ?
C4 C3 H3 120.0 . . ?
O1 C7 N1 121.6(4) . . ?
O1 C7 C6 121.4(4) . . ?
N1 C7 C6 116.9(4) . . ?
C9 C17 H17 108.1 . . ?
C9 C17 C19 112.0(4) . . ?
C9 C17 C18 110.4(4) . . ?
C19 C17 H17 108.1 . . ?
C19 C17 C18 109.9(4) . . ?
C18 C17 H17 108.1 . . ?
C12 C11 H11 119.8 . . ?
C10 C11 C12 120.5(4) . . ?
C10 C11 H11 119.8 . . ?
C30 C29 H29 120.3 . . ?
C28 C29 C30 119.3(5) . . ?
C28 C29 H29 120.3 . . ?
C14 C16 H16A 109.5 . . ?
C14 C16 H16B 109.5 . . ?
C14 C16 H16C 109.5 . . ?
H16A C16 H16B 109.5 . . ?
H16A C16 H16C 109.5 . . ?
H16B C16 H16C 109.5 . . ?
C20 C21 H21 120.1 . . ?
C22 C21 C20 119.9(4) . . ?
C22 C21 H21 120.1 . . ?
C23 C22 C21 120.5(5) . . ?
C23 C22 H22 119.8 . . ?
C21 C22 H22 119.8 . . ?
C26 C27 H27 119.5 . . ?
C28 C27 C26 121.0(5) . . ?
C28 C27 H27 119.5 . . ?
C17 C19 H19A 109.5 . . ?
C17 C19 H19B 109.5 . . ?
C17 C19 H19C 109.5 . . ?
H19A C19 H19B 109.5 . . ?
H19A C19 H19C 109.5 . . ?
H19B C19 H19C 109.5 . . ?
C29 C28 C27 120.5(5) . . ?
C29 C28 H28 119.7 . . ?
C27 C28 H28 119.7 . . ?
Cl2 C32 Cl3 110.3(3) . . ?
Cl2 C32 H32A 109.6 . . ?
Cl2 C32 H32B 109.6 . . ?
Cl3 C32 H32A 109.6 . . ?
Cl3 C32 H32B 109.6 . . ?
H32A C32 H32B 108.1 . . ?
C17 C18 H18A 109.5 . . ?
C17 C18 H18B 109.5 . . ?
C17 C18 H18C 109.5 . . ?
H18A C18 H18B 109.5 . . ?
H18A C18 H18C 109.5 . . ?
H18B C18 H18C 109.5 . . ?

loop_
_geom_bond_atom_site_label_1
_geom_bond_atom_site_label_2
_geom_bond_distance
_geom_bond_site_symmetry_2
_geom_bond_publ_flag
Ag1 P1 2.3669(11) 2_655 ?
Ag1 O1 2.271(3) . ?
Ag1 C8 2.629(4) . ?
Cl1 O4 1.454(4) . ?
Cl1 O5 1.428(4) . ?
Cl1 O2 1.437(4) . ?
Cl1 O3 1.429(4) . ?
P1 C20 1.825(4) . ?
P1 C1 1.837(4) . ?
P1 C26 1.818(5) . ?
Cl2 C32 1.741(6) . ?
Cl3 C32 1.769(7) . ?
O1 C7 1.246(6) . ?
C33 C33 1.518(8) 7_756 ?
C33 H33A 0.9900 . ?
C33 H33B 0.9900 . ?
C33 Cl4 1.834(6) . ?
N1 C8 1.445(6) . ?
N1 C7 1.337(6) . ?
N1 H1 0.87(6) . ?
C25 H25 0.9500 . ?
C25 C20 1.400(6) . ?
C25 C24 1.384(7) . ?
C20 C21 1.401(7) . ?
C14 H14 1.0000 . ?
C14 C13 1.523(6) . ?
C14 C15 1.534(7) . ?
C14 C16 1.530(7) . ?
C13 C12 1.391(6) . ?
C13 C8 1.408(6) . ?
C1 C6 1.412(6) . ?
C1 C2 1.397(6) . ?
C9 C8 1.411(6) . ?
C9 C10 1.404(7) . ?
C9 C17 1.514(6) . ?
C30 H30 0.9500 . ?
C30 C31 1.387(7) . ?
C30 C29 1.378(8) . ?
C24 H24 0.9500 . ?
C24 C23 1.387(7) . ?
C26 C31 1.397(7) . ?
C26 C27 1.392(7) . ?
C6 C5 1.394(6) . ?
C6 C7 1.495(6) . ?
C31 H31 0.9500 . ?
C15 H15A 0.9800 . ?
C15 H15B 0.9800 . ?
C15 H15C 0.9800 . ?
C23 H23 0.9500 . ?
C23 C22 1.375(7) . ?
C2 H2 0.9500 . ?
C2 C3 1.391(7) . ?
C12 H12 0.9500 . ?
C12 C11 1.385(7) . ?
C4 H4 0.9500 . ?
C4 C5 1.392(7) . ?
C4 C3 1.379(7) . ?
C5 H5 0.9500 . ?
C10 H10 0.9500 . ?
C10 C11 1.377(7) . ?
C3 H3 0.9500 . ?
C17 H17 1.0000 . ?
C17 C19 1.515(7) . ?
C17 C18 1.534(8) . ?
C11 H11 0.9500 . ?
C29 H29 0.9500 . ?
C29 C28 1.377(9) . ?
C16 H16A 0.9800 . ?
C16 H16B 0.9800 . ?
C16 H16C 0.9800 . ?
C21 H21 0.9500 . ?
C21 C22 1.397(7) . ?
C22 H22 0.9500 . ?
C27 H27 0.9500 . ?
C27 C28 1.379(8) . ?
C19 H19A 0.9800 . ?
C19 H19B 0.9800 . ?
C19 H19C 0.9800 . ?
C28 H28 0.9500 . ?
C32 H32A 0.9900 . ?
C32 H32B 0.9900 . ?
C18 H18A 0.9800 . ?
C18 H18B 0.9800 . ?
C18 H18C 0.9800 . ?

loop_
_geom_torsion_atom_site_label_1
_geom_torsion_atom_site_label_2
_geom_torsion_atom_site_label_3
_geom_torsion_atom_site_label_4
_geom_torsion
_geom_torsion_site_symmetry_1
_geom_torsion_site_symmetry_2
_geom_torsion_site_symmetry_3
_geom_torsion_site_symmetry_4
_geom_torsion_publ_flag
Ag1 P1 C20 C25 -125.7(4) 2_655 . . . ?
Ag1 P1 C20 C21 50.3(4) 2_655 . . . ?
Ag1 P1 C1 C6 57.9(4) 2_655 . . . ?
Ag1 P1 C1 C2 -122.3(3) 2_655 . . . ?
Ag1 P1 C26 C31 -142.8(3) 2_655 . . . ?
Ag1 P1 C26 C27 41.6(4) 2_655 . . . ?
Ag1 O1 C7 N1 10.6(6) . . . . ?
Ag1 O1 C7 C6 -167.7(3) . . . . ?
P1 C20 C21 C22 -177.4(4) . . . . ?
P1 C1 C6 C5 -177.7(3) . . . . ?
P1 C1 C6 C7 -0.5(6) . . . . ?
P1 C1 C2 C3 179.0(4) . . . . ?
P1 C26 C31 C30 -176.2(3) . . . . ?
P1 C26 C27 C28 174.6(5) . . . . ?
C25 C20 C21 C22 -1.3(7) . . . . ?
C25 C24 C23 C22 -0.7(8) . . . . ?
C20 P1 C1 C6 -174.0(4) . . . . ?
C20 P1 C1 C2 5.9(4) . . . . ?
C20 P1 C26 C31 92.0(4) . . . . ?
C20 P1 C26 C27 -83.7(4) . . . . ?
C20 C25 C24 C23 0.8(7) . . . . ?
C20 C21 C22 C23 1.4(8) . . . . ?
C14 C13 C12 C11 176.8(4) . . . . ?
C14 C13 C8 Ag1 99.4(4) . . . . ?
C14 C13 C8 N1 -4.4(6) . . . . ?
C14 C13 C8 C9 -179.7(4) . . . . ?
C13 C12 C11 C10 2.8(8) . . . . ?
C1 P1 C20 C25 106.7(4) . . . . ?
C1 P1 C20 C21 -77.3(4) . . . . ?
C1 P1 C26 C31 -18.5(4) . . . . ?
C1 P1 C26 C27 165.9(4) . . . . ?
C1 C6 C5 C4 -1.9(7) . . . . ?
C1 C6 C7 O1 -34.5(6) . . . . ?
C1 C6 C7 N1 147.1(4) . . . . ?
C1 C2 C3 C4 -0.8(8) . . . . ?
C9 C10 C11 C12 -1.9(8) . . . . ?
C30 C29 C28 C27 -0.3(9) . . . . ?
C24 C25 C20 P1 176.1(4) . . . . ?
C24 C25 C20 C21 0.2(7) . . . . ?
C24 C23 C22 C21 -0.4(8) . . . . ?
C26 P1 C20 C25 -3.2(4) . . . . ?
C26 P1 C20 C21 172.8(4) . . . . ?
C26 P1 C1 C6 -64.3(4) . . . . ?
C26 P1 C1 C2 115.6(4) . . . . ?
C26 C27 C28 C29 1.7(10) . . . . ?
C6 C1 C2 C3 -1.1(7) . . . . ?
C31 C30 C29 C28 -1.5(8) . . . . ?
C31 C26 C27 C28 -1.3(8) . . . . ?
C15 C14 C13 C12 -92.3(5) . . . . ?
C15 C14 C13 C8 85.2(5) . . . . ?
C2 C1 C6 C5 2.4(6) . . . . ?
C2 C1 C6 C7 179.7(4) . . . . ?
C12 C13 C8 Ag1 -82.9(4) . . . . ?
C12 C13 C8 N1 173.3(4) . . . . ?
C12 C13 C8 C9 -2.0(7) . . . . ?
C8 N1 C7 O1 -9.0(7) . . . . ?
C8 N1 C7 C6 169.4(4) . . . . ?
C8 C13 C12 C11 -0.8(7) . . . . ?
C8 C9 C10 C11 -0.8(7) . . . . ?
C8 C9 C17 C19 -125.1(5) . . . . ?
C8 C9 C17 C18 112.0(5) . . . . ?
C5 C6 C7 O1 142.9(4) . . . . ?
C5 C6 C7 N1 -35.6(6) . . . . ?
C5 C4 C3 C2 1.4(7) . . . . ?
C10 C9 C8 Ag1 85.5(4) . . . . ?
C10 C9 C8 N1 -172.6(4) . . . . ?
C10 C9 C8 C13 2.8(7) . . . . ?
C10 C9 C17 C19 53.7(6) . . . . ?
C10 C9 C17 C18 -69.2(6) . . . . ?
C3 C4 C5 C6 0.0(7) . . . . ?
C7 N1 C8 Ag1 3.1(5) . . . . ?
C7 N1 C8 C13 97.5(5) . . . . ?
C7 N1 C8 C9 -87.0(5) . . . . ?
C7 C6 C5 C4 -179.3(4) . . . . ?
C17 C9 C8 Ag1 -95.6(4) . . . . ?
C17 C9 C8 N1 6.3(6) . . . . ?
C17 C9 C8 C13 -178.3(4) . . . . ?
C17 C9 C10 C11 -179.7(5) . . . . ?
C29 C30 C31 C26 1.9(7) . . . . ?
C16 C14 C13 C12 31.7(6) . . . . ?
C16 C14 C13 C8 -150.8(4) . . . . ?
C27 C26 C31 C30 -0.5(7) . . . . ?
